data_4334762
loop_
_publ_author_name
'A. L. Johnson'
'A. J. Kingsley'
'G. Kociok-K\"ohn'
'K. C. Molloy'
'A. L. Sudlow'

_publ_section_title
;
 Inorganic and Organozinc Fluorocarboxylates: Synthesis, Structure and
 Materials Chemistry
;
_journal_name_full 'Inorganic Chemistry'
_journal_page_first 5515
_journal_page_last 5526
_journal_paper_doi 10.1021/ic400420h
_journal_volume 52
_journal_year 2013
_chemical_formula_moiety 'C40 H10 F60 O26 Zn9'
_chemical_formula_sum 'C40 H10 F60 O26 Zn9'
_chemical_formula_weight 2634.81
_chemical_name_systematic
;
 ?
;
_space_group_IT_number 15
_symmetry_cell_setting monoclinic
_symmetry_space_group_name_Hall '-C 2yc'
_symmetry_space_group_name_H-M 'C 1 2/c 1'
_atom_sites_solution_hydrogens geom
_atom_sites_solution_primary direct
_atom_sites_solution_secondary difmap
_audit_creation_method SHELXL-97
_cell_angle_alpha 90.00
_cell_angle_beta 112.5530(10)
_cell_angle_gamma 90.00
_cell_formula_units_Z 4
_cell_length_a 20.1556(5)
_cell_length_b 17.4860(5)
_cell_length_c 23.4712(5)
_cell_measurement_reflns_used 116989
_cell_measurement_temperature 150(2)
_cell_measurement_theta_max 27.485
_cell_measurement_theta_min 2.910
_cell_volume 7639.6(3)
_computing_cell_refinement 'HKL Scalepack (Otwinowski & Minor, 1997)'
_computing_data_collection 'Collect (Nonius BV, 1997-2000)'
_computing_data_reduction
;
 DENZO-SCALEPACK Z. Otwinowski and W. Minor, " 
 Processing of x-ray Diffraction Data Collected in Oscillation Mode ", 
 Methods in Enzymology, Volume 276: Macromolecular Crystallography, 
 part A, p.307-326, 1997,C.W. Carter, Jr. & R. M. Sweet, Eds., Academic Press.
;
_computing_molecular_graphics 'ORTEP3 for Windows - Farrugia, L. J. J. Appl. Crystallogr. 1997, 30, 565'
_computing_publication_material
;
 'WinGX publication routines, Farrugia, 
 L. J., J. Appl. Crystallogr., 1999, 32, 837-838
;
_computing_structure_refinement
;
 Sheldrick GM (2008) Acta Crystallogr A64:112--122 and 
 C. B. H\"ubschle, G. M. Sheldrick and B. Dittrich
 ShelXle: a Qt graphical user interface for SHELXL
 J. Appl. Cryst., 44, (2011) 1281-1284.
;
_computing_structure_solution
; 
 SIR97- Altomare A., Burla M.C., Camalli M., Cascarano G.L., Giacovazzo C. , 
 Guagliardi A., Moliterni A.G.G., Polidori G.,Spagna R. 
 (1999) J. Appl. Cryst. 32, 115-119
;
_diffrn_ambient_temperature 150(2)
_diffrn_measured_fraction_theta_full 0.993
_diffrn_measured_fraction_theta_max 0.993
_diffrn_measurement_device_type 'Nonius Kappa CCD'
_diffrn_measurement_method '625 1.0 degree images with \f and \w scans'
_diffrn_radiation_monochromator graphite
_diffrn_radiation_source 'fine-focus sealed tube'
_diffrn_radiation_type MoK\a
_diffrn_radiation_wavelength 0.71073
_diffrn_reflns_av_R_equivalents 0.1223
_diffrn_reflns_av_sigmaI/netI 0.0825
_diffrn_reflns_limit_h_max 26
_diffrn_reflns_limit_h_min -26
_diffrn_reflns_limit_k_max 22
_diffrn_reflns_limit_k_min -22
_diffrn_reflns_limit_l_max 30
_diffrn_reflns_limit_l_min -30
_diffrn_reflns_number 65172
_diffrn_reflns_theta_full 27.51
_diffrn_reflns_theta_max 27.51
_diffrn_reflns_theta_min 3.68
_diffrn_standards_decay_% 0
_diffrn_standards_number 0
_exptl_absorpt_coefficient_mu 2.992
_exptl_absorpt_correction_T_max 0.8648
_exptl_absorpt_correction_T_min 0.6624
_exptl_absorpt_correction_type multi-scan
_exptl_absorpt_process_details
;
multi-scan from symmetry-related measurements 
Sortav (Blessing 1995)
;
_exptl_crystal_colour colourless
_exptl_crystal_density_diffrn 2.291
_exptl_crystal_description block
_exptl_crystal_F_000 5072
_exptl_crystal_size_max 0.15
_exptl_crystal_size_mid 0.10
_exptl_crystal_size_min 0.05
_refine_diff_density_max 0.650
_refine_diff_density_min -0.609
_refine_diff_density_rms 0.102
_refine_ls_extinction_method none
_refine_ls_goodness_of_fit_ref 1.021
_refine_ls_hydrogen_treatment constr
_refine_ls_matrix_type full
_refine_ls_number_parameters 684
_refine_ls_number_reflns 8731
_refine_ls_number_restraints 0
_refine_ls_restrained_S_all 1.021
_refine_ls_R_factor_all 0.1310
_refine_ls_R_factor_gt 0.0569
_refine_ls_shift/su_max 0.001
_refine_ls_shift/su_mean 0.000
_refine_ls_structure_factor_coef Fsqd
_refine_ls_weighting_details 'calc w=1/[\s^2^(Fo^2^)+(0.0324P)^2^+44.6991P] where P=(Fo^2^+2Fc^2^)/3'
_refine_ls_weighting_scheme calc
_refine_ls_wR_factor_gt 0.0978
_refine_ls_wR_factor_ref 0.1210
_reflns_number_gt 4916
_reflns_number_total 8731
_reflns_threshold_expression >2sigma(I)
_cod_data_source_file ic400420h_si_001_3.cif
_cod_data_source_block h12kcm1
_cod_original_sg_symbol_H-M 'C 2/c'
_cod_database_code 4334762

loop_
_symmetry_equiv_pos_as_xyz
'x, y, z'
'-x, y, -z+1/2'
'x+1/2, y+1/2, z'
'-x+1/2, y+1/2, -z+1/2'
'-x, -y, -z'
'x, -y, z-1/2'
'-x+1/2, -y+1/2, -z'
'x+1/2, -y+1/2, z-1/2'

loop_
_atom_site_label
_atom_site_type_symbol
_atom_site_fract_x
_atom_site_fract_y
_atom_site_fract_z
_atom_site_U_iso_or_equiv
_atom_site_adp_type
_atom_site_occupancy
_atom_site_symmetry_multiplicity
_atom_site_calc_flag
_atom_site_refinement_flags
_atom_site_disorder_assembly
_atom_site_disorder_group
Zn1 Zn 0.5000 0.5000 0.5000 0.0345(2) Uani 1 2 d S . .
Zn2 Zn 0.35179(3) 0.41180(4) 0.49044(3) 0.04062(18) Uani 1 1 d . A .
Zn3 Zn 0.36195(3) 0.59247(4) 0.50945(3) 0.03843(18) Uani 1 1 d . . .
Zn4 Zn 0.36763(3) 0.51935(4) 0.38747(3) 0.03923(18) Uani 1 1 d . . .
Zn5 Zn 0.20673(4) 0.54127(5) 0.28264(3) 0.0592(2) Uani 1 1 d . A .
O1 O 0.52433(19) 0.4052(2) 0.56468(17) 0.0429(9) Uani 1 1 d . . .
O2 O 0.4208(2) 0.3432(2) 0.54836(18) 0.0499(11) Uani 1 1 d . . .
O3 O 0.46585(19) 0.4257(2) 0.41970(17) 0.0449(10) Uani 1 1 d . . .
O4 O 0.56230(19) 0.3599(2) 0.42152(17) 0.0456(10) Uani 1 1 d . . .
O5 O 0.2989(2) 0.3529(2) 0.41454(19) 0.0496(10) Uani 1 1 d . . .
O6 O 0.27538(19) 0.4505(2) 0.34788(18) 0.0473(10) Uani 1 1 d . . .
O7 O 0.2707(2) 0.4362(3) 0.5134(2) 0.0555(11) Uani 1 1 d . . .
O8 O 0.2761(2) 0.5642(3) 0.5244(2) 0.0559(12) Uani 1 1 d . . .
O9 O 0.3209(2) 0.6753(2) 0.44829(17) 0.0465(10) Uani 1 1 d . . .
O10 O 0.28624(19) 0.6025(2) 0.36375(17) 0.0433(10) Uani 1 1 d . . .
O11 O 0.2744(2) 0.5432(4) 0.24159(19) 0.0784(16) Uani 1 1 d . . .
O12 O 0.3863(2) 0.5268(3) 0.31255(17) 0.0549(12) Uani 1 1 d . . .
O13 O 0.39377(17) 0.50543(19) 0.47540(15) 0.0316(8) Uani 1 1 d . . .
C1 C 0.4877(3) 0.3526(4) 0.5736(3) 0.0447(15) Uani 1 1 d . . .
C2 C 0.5264(3) 0.2875(4) 0.6182(3) 0.0516(17) Uani 1 1 d . . .
C3 C 0.5251(4) 0.2119(4) 0.5867(4) 0.066(2) Uani 1 1 d . . .
C4 C 0.4969(3) 0.3757(3) 0.4012(2) 0.0425(14) Uani 1 1 d . . .
C5 C 0.4497(3) 0.3215(4) 0.3490(3) 0.0484(16) Uani 1 1 d . . .
C6 C 0.4417(4) 0.2433(4) 0.3735(4) 0.0644(19) Uani 1 1 d . . .
C7 C 0.2678(3) 0.3832(4) 0.3638(3) 0.0454(15) Uani 1 1 d . . .
C8 C 0.2119(4) 0.3326(4) 0.3139(3) 0.0581(18) Uani 1 1 d . . .
C9 C 0.1453(4) 0.3164(5) 0.3266(4) 0.069(2) Uani 1 1 d . . .
C10 C 0.2487(3) 0.5007(5) 0.5222(3) 0.0545(18) Uani 1 1 d . . .
C11 C 0.1752(4) 0.5005(5) 0.5290(4) 0.076(2) Uani 1 1 d . . .
C12 C 0.1156(5) 0.5290(10) 0.4758(6) 0.123(5) Uani 1 1 d . . .
C13 C 0.2876(3) 0.6633(3) 0.3929(3) 0.0409(14) Uani 1 1 d . . .
C14 C 0.2413(3) 0.7308(4) 0.3554(3) 0.0514(16) Uani 1 1 d . . .
C15 C 0.1761(4) 0.7458(4) 0.3714(3) 0.0595(18) Uani 1 1 d . . .
C16 C 0.3423(9) 0.5527(18) 0.2610(8) 0.040(5) Uani 0.54(5) 1 d P A 1
C17 C 0.3724(10) 0.5662(13) 0.2106(12) 0.059(6) Uani 0.54(5) 1 d P A 1
C18 C 0.3839(13) 0.4956(13) 0.1817(12) 0.061(7) Uani 0.54(5) 1 d P A 1
F26 F 0.329(4) 0.612(4) 0.161(3) 0.094(15) Uani 0.54(5) 1 d P A 1
F27 F 0.4389(14) 0.6005(14) 0.2345(10) 0.066(5) Uani 0.54(5) 1 d P A 1
F28 F 0.4119(11) 0.506(2) 0.1388(8) 0.082(5) Uani 0.54(5) 1 d P A 1
F29 F 0.427(2) 0.452(3) 0.221(2) 0.105(10) Uani 0.54(5) 1 d P A 1
F30 F 0.318(2) 0.461(2) 0.162(2) 0.068(6) Uani 0.54(5) 1 d P A 1
C16A C 0.3403(11) 0.515(2) 0.2587(9) 0.041(5) Uani 0.46(5) 1 d P A 2
C17A C 0.3663(12) 0.4976(15) 0.2075(15) 0.055(8) Uani 0.46(5) 1 d P A 2
C18A C 0.3787(13) 0.5695(15) 0.1780(19) 0.068(10) Uani 0.46(5) 1 d P A 2
F26A F 0.4321(17) 0.456(3) 0.2316(18) 0.077(9) Uani 0.46(5) 1 d P A 2
F27A F 0.328(3) 0.447(3) 0.157(3) 0.089(13) Uani 0.46(5) 1 d P A 2
F28A F 0.4110(13) 0.551(3) 0.1390(9) 0.092(8) Uani 0.46(5) 1 d P A 2
F29A F 0.318(4) 0.599(5) 0.151(3) 0.091(14) Uani 0.46(5) 1 d P A 2
F30A F 0.4144(18) 0.623(2) 0.2200(14) 0.088(7) Uani 0.46(5) 1 d P A 2
C19 C 0.1040(3) 0.5483(4) 0.2562(3) 0.0618(19) Uani 1 1 d . . .
H19A H 0.0896 0.5243 0.2879 0.074 Uiso 1 1 calc R A .
H19B H 0.0905 0.6030 0.2537 0.074 Uiso 1 1 calc R . .
C20 C 0.0621(4) 0.5110(5) 0.1945(4) 0.098(3) Uani 1 1 d . A .
H20A H 0.0814 0.5280 0.1641 0.147 Uiso 1 1 calc R . .
H20B H 0.0114 0.5255 0.1806 0.147 Uiso 1 1 calc R . .
H20C H 0.0665 0.4553 0.1989 0.147 Uiso 1 1 calc R . .
F1 F 0.59617(17) 0.3061(2) 0.64930(16) 0.0566(9) Uani 1 1 d . . .
F2 F 0.49665(19) 0.2787(2) 0.66014(17) 0.0664(11) Uani 1 1 d . . .
F3 F 0.5666(2) 0.1612(2) 0.6254(2) 0.0951(15) Uani 1 1 d . . .
F4 F 0.5482(2) 0.2224(2) 0.5410(2) 0.0781(12) Uani 1 1 d . . .
F5 F 0.4588(2) 0.1840(2) 0.5623(2) 0.0892(14) Uani 1 1 d . . .
F6 F 0.47810(18) 0.3139(2) 0.30653(15) 0.0642(10) Uani 1 1 d . . .
F7 F 0.38307(16) 0.3511(2) 0.32100(15) 0.0544(9) Uani 1 1 d . . .
F8 F 0.5034(2) 0.2049(2) 0.3925(2) 0.0826(13) Uani 1 1 d . . .
F9 F 0.4215(2) 0.2495(2) 0.4211(2) 0.0752(12) Uani 1 1 d . . .
F10 F 0.3925(2) 0.2020(2) 0.3303(2) 0.0908(14) Uani 1 1 d . . .
F11 F 0.2431(2) 0.2642(2) 0.31165(19) 0.0758(12) Uani 1 1 d . . .
F12 F 0.1925(2) 0.3650(2) 0.25800(17) 0.0714(11) Uani 1 1 d . . .
F13 F 0.1192(2) 0.3820(3) 0.3371(2) 0.0950(15) Uani 1 1 d . . .
F14 F 0.1597(2) 0.2734(3) 0.3757(2) 0.0831(13) Uani 1 1 d . . .
F15 F 0.0958(2) 0.2826(3) 0.2793(2) 0.1030(17) Uani 1 1 d . . .
F16 F 0.1570(3) 0.4294(4) 0.5394(4) 0.143(3) Uani 1 1 d . . .
F17 F 0.1800(3) 0.5398(4) 0.5797(3) 0.137(2) Uani 1 1 d . . .
F18 F 0.1180(3) 0.5042(8) 0.4277(3) 0.235(6) Uani 1 1 d . . .
F19 F 0.1281(4) 0.6061(6) 0.4758(5) 0.198(5) Uani 1 1 d . . .
F20 F 0.0536(2) 0.5253(4) 0.4805(3) 0.153(3) Uani 1 1 d . . .
F21 F 0.21867(19) 0.7160(2) 0.29464(16) 0.0617(10) Uani 1 1 d . . .
F22 F 0.2811(2) 0.7949(2) 0.3674(2) 0.0722(11) Uani 1 1 d . . .
F23 F 0.1401(2) 0.6804(3) 0.3664(2) 0.0752(12) Uani 1 1 d . . .
F24 F 0.1941(2) 0.7717(3) 0.42724(19) 0.0818(13) Uani 1 1 d . . .
F25 F 0.1320(2) 0.7951(3) 0.3316(2) 0.0859(13) Uani 1 1 d . . .

loop_
_atom_site_aniso_label
_atom_site_aniso_U_11
_atom_site_aniso_U_22
_atom_site_aniso_U_33
_atom_site_aniso_U_23
_atom_site_aniso_U_13
_atom_site_aniso_U_12
Zn1 0.0243(4) 0.0408(5) 0.0369(5) -0.0038(4) 0.0101(4) 0.0008(4)
Zn2 0.0297(3) 0.0481(4) 0.0426(4) 0.0022(3) 0.0122(3) -0.0025(3)
Zn3 0.0293(3) 0.0497(4) 0.0352(3) -0.0064(3) 0.0110(3) 0.0047(3)
Zn4 0.0345(3) 0.0504(4) 0.0321(3) -0.0025(3) 0.0120(3) -0.0003(3)
Zn5 0.0352(4) 0.0870(6) 0.0493(4) -0.0050(4) 0.0094(3) 0.0001(4)
O1 0.035(2) 0.048(2) 0.044(2) 0.0074(19) 0.0134(18) -0.0034(19)
O2 0.032(2) 0.058(3) 0.054(3) 0.017(2) 0.010(2) 0.0028(19)
O3 0.033(2) 0.056(3) 0.040(2) -0.019(2) 0.0091(18) 0.0006(19)
O4 0.032(2) 0.059(3) 0.039(2) -0.0142(19) 0.0060(18) 0.0051(19)
O5 0.042(2) 0.051(3) 0.049(3) -0.004(2) 0.010(2) -0.007(2)
O6 0.035(2) 0.047(3) 0.052(2) -0.006(2) 0.0075(18) -0.0058(19)
O7 0.038(2) 0.072(3) 0.063(3) 0.007(2) 0.027(2) 0.004(2)
O8 0.040(2) 0.068(3) 0.069(3) -0.011(2) 0.033(2) -0.007(2)
O9 0.045(2) 0.048(3) 0.039(2) -0.004(2) 0.0084(19) 0.0125(19)
O10 0.032(2) 0.049(3) 0.043(2) -0.002(2) 0.0075(17) 0.0032(18)
O11 0.046(3) 0.151(5) 0.035(2) 0.002(3) 0.011(2) 0.007(3)
O12 0.037(2) 0.100(4) 0.029(2) -0.005(2) 0.0135(19) 0.001(2)
O13 0.0251(17) 0.037(2) 0.0323(19) -0.0041(16) 0.0103(15) 0.0010(15)
C1 0.043(4) 0.055(4) 0.036(3) 0.004(3) 0.015(3) 0.006(3)
C2 0.039(3) 0.062(5) 0.052(4) 0.015(3) 0.015(3) -0.002(3)
C3 0.054(4) 0.048(5) 0.082(5) 0.015(4) 0.010(4) -0.004(4)
C4 0.044(4) 0.049(4) 0.031(3) -0.009(3) 0.011(3) 0.003(3)
C5 0.037(3) 0.061(4) 0.041(3) -0.019(3) 0.009(3) 0.007(3)
C6 0.054(4) 0.063(5) 0.066(5) -0.020(4) 0.010(4) -0.001(4)
C7 0.031(3) 0.051(4) 0.055(4) -0.019(3) 0.019(3) -0.005(3)
C8 0.054(4) 0.062(5) 0.057(4) -0.016(4) 0.019(3) -0.016(4)
C9 0.058(5) 0.075(6) 0.069(5) -0.016(5) 0.018(4) -0.025(4)
C10 0.036(3) 0.095(6) 0.038(4) 0.005(4) 0.020(3) 0.005(4)
C11 0.057(5) 0.092(6) 0.095(6) -0.006(5) 0.047(5) -0.004(4)
C12 0.041(5) 0.223(14) 0.114(9) 0.062(10) 0.041(6) 0.022(7)
C13 0.031(3) 0.044(4) 0.049(4) -0.001(3) 0.018(3) 0.002(3)
C14 0.048(4) 0.052(4) 0.047(4) 0.004(3) 0.011(3) 0.004(3)
C15 0.055(4) 0.059(5) 0.061(5) 0.000(4) 0.018(4) 0.021(4)
C16 0.048(8) 0.027(12) 0.046(8) -0.023(8) 0.020(6) -0.012(8)
C17 0.070(10) 0.077(16) 0.034(11) 0.012(9) 0.025(8) -0.004(9)
C18 0.056(11) 0.084(17) 0.038(11) 0.007(10) 0.013(10) 0.003(10)
F26 0.13(3) 0.09(2) 0.09(2) 0.030(18) 0.07(3) 0.02(2)
F27 0.075(11) 0.075(11) 0.059(9) -0.010(7) 0.036(8) -0.020(7)
F28 0.095(8) 0.099(14) 0.073(7) -0.001(9) 0.056(6) 0.009(9)
F29 0.125(18) 0.111(19) 0.09(2) -0.005(14) 0.048(14) 0.010(13)
F30 0.071(11) 0.072(14) 0.064(10) -0.037(10) 0.030(8) -0.018(12)
C16A 0.051(9) 0.029(14) 0.039(9) -0.019(10) 0.013(7) -0.008(10)
C17A 0.053(11) 0.065(16) 0.045(14) 0.002(11) 0.017(10) 0.003(10)
C18A 0.068(14) 0.063(19) 0.07(2) 0.012(13) 0.022(14) 0.005(11)
F26A 0.071(12) 0.13(2) 0.042(9) 0.029(10) 0.032(8) 0.060(14)
F27A 0.11(2) 0.084(18) 0.084(15) -0.043(11) 0.042(12) 0.002(12)
F28A 0.106(10) 0.13(2) 0.070(8) -0.008(12) 0.066(7) -0.026(13)
F29A 0.098(15) 0.07(2) 0.10(2) 0.023(16) 0.036(13) 0.016(15)
F30A 0.077(16) 0.095(18) 0.086(13) 0.007(11) 0.024(11) -0.029(11)
C19 0.033(3) 0.082(5) 0.063(4) -0.002(4) 0.011(3) 0.004(3)
C20 0.053(5) 0.113(7) 0.097(7) -0.036(6) -0.006(4) 0.000(5)
F1 0.0367(19) 0.066(2) 0.059(2) 0.0174(19) 0.0088(16) -0.0003(17)
F2 0.049(2) 0.089(3) 0.060(2) 0.031(2) 0.0197(19) 0.001(2)
F3 0.082(3) 0.063(3) 0.117(4) 0.034(3) 0.012(3) 0.016(2)
F4 0.079(3) 0.072(3) 0.081(3) -0.002(2) 0.029(2) 0.011(2)
F5 0.066(3) 0.063(3) 0.121(4) 0.001(3) 0.017(3) -0.013(2)
F6 0.050(2) 0.094(3) 0.044(2) -0.026(2) 0.0128(17) 0.008(2)
F7 0.0357(18) 0.066(2) 0.050(2) -0.0170(18) 0.0033(16) 0.0082(16)
F8 0.066(3) 0.058(3) 0.104(3) -0.008(2) 0.011(2) 0.023(2)
F9 0.075(3) 0.071(3) 0.078(3) 0.003(2) 0.028(2) -0.003(2)
F10 0.076(3) 0.068(3) 0.096(3) -0.027(3) -0.003(3) -0.009(2)
F11 0.077(3) 0.065(3) 0.086(3) -0.032(2) 0.032(2) -0.014(2)
F12 0.070(3) 0.085(3) 0.051(2) -0.014(2) 0.014(2) -0.025(2)
F13 0.062(3) 0.098(4) 0.131(4) -0.017(3) 0.043(3) -0.006(3)
F14 0.069(3) 0.105(3) 0.073(3) 0.001(3) 0.024(2) -0.033(3)
F15 0.076(3) 0.139(4) 0.080(3) -0.027(3) 0.014(2) -0.062(3)
F16 0.088(4) 0.128(5) 0.260(8) 0.055(5) 0.120(5) 0.012(3)
F17 0.071(3) 0.248(7) 0.115(4) -0.066(5) 0.062(3) -0.028(4)
F18 0.059(4) 0.55(2) 0.080(4) -0.067(7) 0.008(3) 0.040(6)
F19 0.107(5) 0.220(8) 0.312(12) 0.153(9) 0.132(7) 0.079(6)
F20 0.041(3) 0.235(7) 0.188(6) 0.025(5) 0.049(3) 0.011(4)
F21 0.060(2) 0.075(3) 0.048(2) 0.0113(19) 0.0192(18) 0.020(2)
F22 0.065(3) 0.048(2) 0.097(3) 0.011(2) 0.024(2) 0.002(2)
F23 0.056(2) 0.081(3) 0.098(3) -0.005(2) 0.041(2) 0.002(2)
F24 0.075(3) 0.105(3) 0.060(3) -0.021(2) 0.021(2) 0.035(2)
F25 0.068(3) 0.095(3) 0.089(3) 0.021(3) 0.024(2) 0.041(2)

loop_
_atom_type_symbol
_atom_type_description
_atom_type_scat_dispersion_real
_atom_type_scat_dispersion_imag
_atom_type_scat_source
C C 0.0033 0.0016 'International Tables Vol C Tables 4.2.6.8 and 6.1.1.4'
H H 0.0000 0.0000 'International Tables Vol C Tables 4.2.6.8 and 6.1.1.4'
O O 0.0106 0.0060 'International Tables Vol C Tables 4.2.6.8 and 6.1.1.4'
F F 0.0171 0.0103 'International Tables Vol C Tables 4.2.6.8 and 6.1.1.4'
Zn Zn 0.2839 1.4301 'International Tables Vol C Tables 4.2.6.8 and 6.1.1.4'

loop_
_geom_angle_atom_site_label_1
_geom_angle_atom_site_label_2
_geom_angle_atom_site_label_3
_geom_angle
_geom_angle_site_symmetry_1
_geom_angle_site_symmetry_3
O13 Zn1 O13 180.0(2) . 5_666
O13 Zn1 O3 99.81(13) . 5_666
O13 Zn1 O3 80.19(13) 5_666 5_666
O13 Zn1 O3 80.19(13) . .
O13 Zn1 O3 99.81(13) 5_666 .
O3 Zn1 O3 180.000(1) 5_666 .
O13 Zn1 O1 99.67(14) . .
O13 Zn1 O1 80.33(14) 5_666 .
O3 Zn1 O1 86.49(15) 5_666 .
O3 Zn1 O1 93.51(15) . .
O13 Zn1 O1 80.33(14) . 5_666
O13 Zn1 O1 99.67(14) 5_666 5_666
O3 Zn1 O1 93.51(15) 5_666 5_666
O3 Zn1 O1 86.49(15) . 5_666
O1 Zn1 O1 180.00(16) . 5_666
O13 Zn1 Zn4 139.64(10) . 5_666
O13 Zn1 Zn4 40.36(10) 5_666 5_666
O3 Zn1 Zn4 54.43(10) 5_666 5_666
O3 Zn1 Zn4 125.57(10) . 5_666
O1 Zn1 Zn4 53.58(10) . 5_666
O1 Zn1 Zn4 126.42(10) 5_666 5_666
O13 Zn2 O2 113.81(15) . .
O13 Zn2 O7 109.62(17) . .
O2 Zn2 O7 113.12(18) . .
O13 Zn2 O5 113.46(16) . .
O2 Zn2 O5 107.64(18) . .
O7 Zn2 O5 98.20(18) . .
O4 Zn3 O13 113.78(15) 5_666 .
O4 Zn3 O8 115.23(18) 5_666 .
O13 Zn3 O8 109.32(17) . .
O4 Zn3 O9 105.51(17) 5_666 .
O13 Zn3 O9 112.79(15) . .
O8 Zn3 O9 99.31(18) . .
O12 Zn4 O13 154.92(15) . .
O12 Zn4 O10 96.67(17) . .
O13 Zn4 O10 103.57(14) . .
O12 Zn4 O6 94.81(17) . .
O13 Zn4 O6 103.36(15) . .
O10 Zn4 O6 79.11(15) . .
O12 Zn4 O1 86.06(15) . 5_666
O13 Zn4 O1 75.29(13) . 5_666
O10 Zn4 O1 102.57(14) . 5_666
O6 Zn4 O1 178.03(15) . 5_666
O12 Zn4 O3 84.88(16) . .
O13 Zn4 O3 74.36(13) . .
O10 Zn4 O3 177.25(14) . .
O6 Zn4 O3 103.06(15) . .
O1 Zn4 O3 75.24(13) 5_666 .
C19 Zn5 O11 135.2(2) . .
C19 Zn5 O10 125.1(2) . .
O11 Zn5 O10 90.20(18) . .
C19 Zn5 O6 124.4(3) . .
O11 Zn5 O6 89.12(19) . .
O10 Zn5 O6 73.01(14) . .
C1 O1 Zn1 133.7(4) . .
C1 O1 Zn4 144.0(4) . 5_666
Zn1 O1 Zn4 80.22(13) . 5_666
C1 O2 Zn2 126.8(4) . .
C4 O3 Zn1 133.4(4) . .
C4 O3 Zn4 144.5(4) . .
Zn1 O3 Zn4 79.52(12) . .
C4 O4 Zn3 127.0(4) . 5_666
C7 O5 Zn2 123.1(4) . .
C7 O6 Zn4 126.0(4) . .
C7 O6 Zn5 137.8(4) . .
Zn4 O6 Zn5 96.01(17) . .
C10 O7 Zn2 128.8(4) . .
C10 O8 Zn3 129.2(4) . .
C13 O9 Zn3 123.1(4) . .
C13 O10 Zn4 126.0(3) . .
C13 O10 Zn5 136.6(3) . .
Zn4 O10 Zn5 97.25(16) . .
C16 O11 Zn5 133.1(8) . .
C16A O11 Zn5 130.7(10) . .
C16A O12 Zn4 124.9(10) . .
C16 O12 Zn4 125.3(8) . .
Zn2 O13 Zn3 110.60(16) . .
Zn2 O13 Zn4 109.92(16) . .
Zn3 O13 Zn4 110.01(16) . .
Zn2 O13 Zn1 113.74(16) . .
Zn3 O13 Zn1 113.96(16) . .
Zn4 O13 Zn1 97.89(14) . .
O1 C1 O2 127.9(5) . .
O1 C1 C2 118.8(5) . .
O2 C1 C2 113.3(5) . .
F2 C2 F1 107.2(5) . .
F2 C2 C3 109.2(6) . .
F1 C2 C3 107.1(5) . .
F2 C2 C1 109.3(5) . .
F1 C2 C1 109.9(5) . .
C3 C2 C1 113.9(5) . .
F3 C3 F5 108.6(6) . .
F3 C3 F4 108.8(7) . .
F5 C3 F4 107.9(6) . .
F3 C3 C2 111.4(6) . .
F5 C3 C2 111.0(6) . .
F4 C3 C2 109.0(6) . .
O3 C4 O4 128.3(5) . .
O3 C4 C5 117.7(5) . .
O4 C4 C5 113.8(5) . .
F6 C5 F7 107.9(5) . .
F6 C5 C6 109.3(5) . .
F7 C5 C6 107.5(5) . .
F6 C5 C4 110.0(5) . .
F7 C5 C4 110.1(5) . .
C6 C5 C4 111.9(5) . .
F10 C6 F8 108.1(6) . .
F10 C6 F9 107.7(6) . .
F8 C6 F9 107.8(6) . .
F10 C6 C5 110.9(6) . .
F8 C6 C5 111.3(6) . .
F9 C6 C5 110.8(6) . .
O5 C7 O6 127.8(5) . .
O5 C7 C8 115.9(6) . .
O6 C7 C8 116.3(6) . .
F12 C8 F11 107.3(5) . .
F12 C8 C9 109.0(6) . .
F11 C8 C9 107.6(6) . .
F12 C8 C7 110.6(6) . .
F11 C8 C7 108.5(5) . .
C9 C8 C7 113.6(6) . .
F14 C9 F15 108.9(6) . .
F14 C9 F13 107.7(7) . .
F15 C9 F13 108.7(7) . .
F14 C9 C8 111.6(7) . .
F15 C9 C8 111.2(6) . .
F13 C9 C8 108.7(6) . .
O8 C10 O7 129.4(6) . .
O8 C10 C11 115.3(7) . .
O7 C10 C11 115.3(7) . .
F17 C11 F16 104.1(7) . .
F17 C11 C12 109.9(9) . .
F16 C11 C12 106.3(9) . .
F17 C11 C10 110.1(7) . .
F16 C11 C10 111.0(7) . .
C12 C11 C10 114.8(7) . .
F18 C12 F20 116.1(12) . .
F18 C12 F19 106.0(11) . .
F20 C12 F19 103.4(12) . .
F18 C12 C11 111.0(11) . .
F20 C12 C11 114.7(9) . .
F19 C12 C11 104.2(11) . .
O9 C13 O10 127.5(5) . .
O9 C13 C14 115.7(5) . .
O10 C13 C14 116.8(5) . .
F22 C14 F21 108.4(5) . .
F22 C14 C15 107.8(6) . .
F21 C14 C15 108.7(5) . .
F22 C14 C13 109.6(5) . .
F21 C14 C13 109.9(5) . .
C15 C14 C13 112.3(5) . .
F24 C15 F25 109.6(5) . .
F24 C15 F23 108.6(6) . .
F25 C15 F23 107.4(6) . .
F24 C15 C14 112.1(6) . .
F25 C15 C14 110.2(6) . .
F23 C15 C14 108.8(5) . .
O11 C16 O12 123.4(18) . .
O11 C16 C17 115.4(14) . .
O12 C16 C17 116.6(15) . .
F27 C17 F26 107(3) . .
F27 C17 C18 105(2) . .
F26 C17 C18 105(3) . .
F27 C17 C16 111.3(15) . .
F26 C17 C16 115(3) . .
C18 C17 C16 114(3) . .
F29 C18 F28 105(3) . .
F29 C18 F30 107(3) . .
F28 C18 F30 115(2) . .
F29 C18 C17 111(3) . .
F28 C18 C17 115(3) . .
F30 C18 C17 104(3) . .
O12 C16A O11 120(2) . .
O12 C16A C17A 118.8(17) . .
O11 C16A C17A 116.4(16) . .
F26A C17A F27A 98(4) . .
F26A C17A C18A 108(3) . .
F27A C17A C18A 105(4) . .
F26A C17A C16A 110(2) . .
F27A C17A C16A 123(3) . .
C18A C17A C16A 112(4) . .
F29A C18A F28A 113(4) . .
F29A C18A F30A 103(5) . .
F28A C18A F30A 114(2) . .
F29A C18A C17A 106(4) . .
F28A C18A C17A 109(4) . .
F30A C18A C17A 113(3) . .
C20 C19 Zn5 114.6(5) . .
C20 C19 H19A 108.6 . .
Zn5 C19 H19A 108.6 . .
C20 C19 H19B 108.6 . .
Zn5 C19 H19B 108.6 . .
H19A C19 H19B 107.6 . .
C19 C20 H20A 109.5 . .
C19 C20 H20B 109.5 . .
H20A C20 H20B 109.5 . .
C19 C20 H20C 109.5 . .
H20A C20 H20C 109.5 . .
H20B C20 H20C 109.5 . .

loop_
_geom_bond_atom_site_label_1
_geom_bond_atom_site_label_2
_geom_bond_distance
_geom_bond_site_symmetry_2
Zn1 O13 1.995(3) .
Zn1 O13 1.995(3) 5_666
Zn1 O3 2.172(4) 5_666
Zn1 O3 2.172(4) .
Zn1 O1 2.173(4) .
Zn1 O1 2.173(4) 5_666
Zn1 Zn4 2.9671(6) 5_666
Zn2 O13 1.937(3) .
Zn2 O2 1.942(4) .
Zn2 O7 1.955(4) .
Zn2 O5 1.978(4) .
Zn3 O4 1.938(4) 5_666
Zn3 O13 1.939(3) .
Zn3 O8 1.957(4) .
Zn3 O9 1.983(4) .
Zn4 O12 1.938(4) .
Zn4 O13 1.940(3) .
Zn4 O10 2.101(4) .
Zn4 O6 2.108(4) .
Zn4 O1 2.423(4) 5_666
Zn4 O3 2.454(4) .
Zn5 C19 1.924(6) .
Zn5 O11 1.950(5) .
Zn5 O10 2.236(4) .
Zn5 O6 2.270(4) .
O1 C1 1.246(7) .
O1 Zn4 2.423(4) 5_666
O2 C1 1.258(7) .
O3 C4 1.246(6) .
O4 C4 1.249(7) .
O4 Zn3 1.938(4) 5_666
O5 C7 1.232(7) .
O6 C7 1.262(7) .
O7 C10 1.257(8) .
O8 C10 1.233(8) .
O9 C13 1.231(7) .
O10 C13 1.258(7) .
O11 C16 1.276(18) .
O11 C16A 1.33(2) .
O12 C16A 1.26(2) .
O12 C16 1.28(2) .
C1 C2 1.540(8) .
C2 F2 1.345(7) .
C2 F1 1.352(6) .
C2 C3 1.510(10) .
C3 F3 1.315(7) .
C3 F5 1.328(8) .
C3 F4 1.336(9) .
C4 C5 1.553(8) .
C5 F6 1.333(7) .
C5 F7 1.351(6) .
C5 C6 1.516(10) .
C6 F10 1.327(7) .
C6 F8 1.329(8) .
C6 F9 1.334(8) .
C7 C8 1.553(8) .
C8 F12 1.342(8) .
C8 F11 1.362(8) .
C8 C9 1.509(10) .
C9 F14 1.312(8) .
C9 F15 1.315(8) .
C9 F13 1.323(9) .
C10 C11 1.549(9) .
C11 F17 1.345(9) .
C11 F16 1.345(9) .
C11 C12 1.449(12) .
C12 F18 1.228(14) .
C12 F20 1.297(9) .
C12 F19 1.370(16) .
C13 C14 1.552(8) .
C14 F22 1.343(7) .
C14 F21 1.345(7) .
C14 C15 1.523(9) .
C15 F24 1.299(7) .
C15 F25 1.330(7) .
C15 F23 1.336(8) .
C16 C17 1.54(4) .
C17 F27 1.38(3) .
C17 F26 1.40(7) .
C17 C18 1.47(4) .
C18 F29 1.25(4) .
C18 F28 1.34(4) .
C18 F30 1.36(5) .
C16A C17A 1.52(5) .
C17A F26A 1.43(4) .
C17A F27A 1.45(6) .
C17A C18A 1.50(6) .
C18A F29A 1.26(9) .
C18A F28A 1.35(6) .
C18A F30A 1.35(4) .
C19 C20 1.516(10) .
C19 H19A 0.9900 .
C19 H19B 0.9900 .
C20 H20A 0.9800 .
C20 H20B 0.9800 .
C20 H20C 0.9800 .
